data_2014347
loop_
_publ_author_name
'Magno Agostinho'
'Andrei Banu'
'Pierre Braunstein'
'Richard Welter'
'Xavier Morise'

_publ_section_title
;
 New palladium complexes with phosphino- and phosphinitopyridine
 ligands
;
_journal_coeditor_code GG1299
_journal_issue 3
_journal_name_full 'Acta Crystallographica Section C'
_journal_page_first m81
_journal_page_last m86
_journal_paper_doi 10.1107/S0108270106001296
_journal_volume 62
_journal_year 2006
_chemical_formula_iupac 'C26 H24 Cl2 N P Pd'
_chemical_formula_moiety '[Pd Cl2 (C26 H24 N P)]'
_chemical_formula_sum 'C26 H24 Cl2 N P Pd'
_chemical_formula_weight 558.73
_chemical_name_systematic
;
dichloro[2-(2,6-dimethylphenyl)-6-(diphenylphosphanomethyl)pyridine-
\k^2^N,P]palladium(II)
;
_space_group_IT_number 2
_symmetry_cell_setting triclinic
_symmetry_space_group_name_Hall '-P 1'
_symmetry_space_group_name_H-M 'P -1'
_atom_sites_solution_hydrogens geom
_atom_sites_solution_primary direct
_atom_sites_solution_secondary difmap
_audit_creation_method SHELXL-97
_cell_angle_alpha 95.40(5)
_cell_angle_beta 109.93(5)
_cell_angle_gamma 112.23(5)
_cell_formula_units_Z 2
_cell_length_a 10.1510(10)
_cell_length_b 11.4610(10)
_cell_length_c 12.106(2)
_cell_measurement_reflns_used 7840
_cell_measurement_temperature 173(2)
_cell_measurement_theta_max 27.878
_cell_measurement_theta_min 0.998
_cell_volume 1184.7(9)
_computing_cell_refinement 'Denzo (Otwinowski & Minor, 1997)'
_computing_data_collection 'Collect (Nonius, 1998)'
_computing_data_reduction Denzo
_computing_molecular_graphics 'PLATON 98 (Spek, 1998)'
_computing_publication_material SHELXL97
_computing_structure_refinement 'SHELXL97 (Sheldrick, 1997)'
_computing_structure_solution 'SHELXS97 (Sheldrick, 1997)'
_diffrn_ambient_temperature 173(2)
_diffrn_measured_fraction_theta_full 0.997
_diffrn_measured_fraction_theta_max 0.997
_diffrn_measurement_device_type 'Nonius KappaCCD'
_diffrn_measurement_method '\f or \w scans?'
_diffrn_radiation_monochromator graphite
_diffrn_radiation_source 'fine-focus sealed tube'
_diffrn_radiation_type MoK\a
_diffrn_radiation_wavelength 0.71069
_diffrn_reflns_av_R_equivalents 0.0329
_diffrn_reflns_av_sigmaI/netI 0.0517
_diffrn_reflns_limit_h_max 13
_diffrn_reflns_limit_h_min -13
_diffrn_reflns_limit_k_max 15
_diffrn_reflns_limit_k_min -14
_diffrn_reflns_limit_l_max 15
_diffrn_reflns_limit_l_min -15
_diffrn_reflns_number 14956
_diffrn_reflns_theta_full 27.82
_diffrn_reflns_theta_max 27.82
_diffrn_reflns_theta_min 1.85
_exptl_absorpt_coefficient_mu 1.091
_exptl_absorpt_correction_type none
_exptl_crystal_colour yellow--orange
_exptl_crystal_density_diffrn 1.566
_exptl_crystal_density_method 'not measured'
_exptl_crystal_description prism
_exptl_crystal_F_000 564
_exptl_crystal_size_max 0.13
_exptl_crystal_size_mid 0.10
_exptl_crystal_size_min 0.08
_refine_diff_density_max 0.494
_refine_diff_density_min -0.801
_refine_ls_extinction_method none
_refine_ls_goodness_of_fit_ref 0.995
_refine_ls_hydrogen_treatment constr
_refine_ls_matrix_type full
_refine_ls_number_parameters 280
_refine_ls_number_reflns 5587
_refine_ls_number_restraints 0
_refine_ls_restrained_S_all 0.995
_refine_ls_R_factor_all 0.0402
_refine_ls_R_factor_gt 0.0305
_refine_ls_shift/su_max 0.001
_refine_ls_shift/su_mean 0.000
_refine_ls_structure_factor_coef Fsqd
_refine_ls_weighting_details 'calc w=1/[\s^2^(Fo^2^)+(0.0331P)^2^+0.3488P] where P=(Fo^2^+2Fc^2^)/3'
_refine_ls_weighting_scheme calc
_refine_ls_wR_factor_gt 0.0719
_refine_ls_wR_factor_ref 0.0776
_reflns_number_gt 4878
_reflns_number_total 5587
_reflns_threshold_expression I>2\s(I)
_cod_data_source_file gg1299.cif
_cod_data_source_block IV
_cod_depositor_comments
;
The following automatic conversions were performed:
'_geom_bond_publ_flag' value 'Y' changed to 'y' according to
'/home/saulius/struct/CIF-dictionaries/cif_core.dic' dictionary named
'cif_core.dic' version 2.4.1 from 2010-06-29 (7 times).

Automatic conversion script
Id: cif_fix_enum 1527 2010-12-29 10:47:43Z saulius 

The following automatic conversions were performed:

'_geom_bond_publ_flag' value 'Y' changed to 'y' according to
/home/saulius/struct/CIF-dictionaries/cif_core.dic dictionary named
'cif_core.dic' version 2.4.1 from 2010-06-29 (7
times).

'_geom_angle_publ_flag' value 'Y' changed to 'y' according
to /home/saulius/struct/CIF-dictionaries/cif_core.dic dictionary
named 'cif_core.dic' version 2.4.1 from 2010-06-29 (6 times).

Automatic conversion script
Id: cif_fix_values 1715 2011-07-08 13:25:40Z adriana 
;
_cod_database_code 2014347
_cod_database_fobs_code 2014347

loop_
_symmetry_equiv_pos_as_xyz
'x, y, z'
'-x, -y, -z'

loop_
_atom_site_type_symbol
_atom_site_label
_atom_site_fract_x
_atom_site_fract_y
_atom_site_fract_z
_atom_site_U_iso_or_equiv
_atom_site_adp_type
_atom_site_calc_flag
_atom_site_refinement_flags
_atom_site_occupancy
_atom_site_disorder_assembly
_atom_site_disorder_group
Pd Pd1 0.194666(18) -0.044011(15) 0.279218(15) 0.02745(7) Uani d . 1 . .
Cl Cl1 0.09907(8) -0.27189(5) 0.26100(6) 0.04143(16) Uani d . 1 . .
Cl Cl2 -0.03851(7) -0.04876(6) 0.25935(7) 0.04838(17) Uani d . 1 . .
P P1 0.30688(7) 0.17127(5) 0.33743(5) 0.02879(14) Uani d . 1 . .
N N1 0.4199(2) -0.01187(17) 0.29826(16) 0.0270(4) Uani d . 1 . .
C C1 0.4896(3) 0.1836(2) 0.4487(2) 0.0336(5) Uani d . 1 . .
H H1A 0.5711 0.2748 0.4758 0.040 Uiso calc . 1 . .
H H1B 0.4749 0.1565 0.5205 0.040 Uiso calc . 1 . .
C C2 0.5374(3) 0.0955(2) 0.3882(2) 0.0301(5) Uani d . 1 . .
C C3 0.6920(3) 0.1252(2) 0.4180(2) 0.0391(6) Uani d . 1 . .
H H3 0.7716 0.1993 0.4818 0.047 Uiso calc . 1 . .
C C4 0.7299(3) 0.0469(3) 0.3548(2) 0.0445(6) Uani d . 1 . .
H H4 0.8359 0.0645 0.3757 0.053 Uiso calc . 1 . .
C C5 0.6123(3) -0.0581(2) 0.2603(2) 0.0391(6) Uani d . 1 . .
H H5 0.6378 -0.1118 0.2149 0.047 Uiso calc . 1 . .
C C6 0.4565(3) -0.0860(2) 0.2308(2) 0.0297(5) Uani d . 1 . .
C C7 0.3342(3) -0.1896(2) 0.1182(2) 0.0311(5) Uani d . 1 . .
C C8 0.3001(3) -0.3211(2) 0.1115(2) 0.0380(6) Uani d . 1 . .
C C9 0.1895(3) -0.4132(2) 0.0021(3) 0.0482(7) Uani d . 1 . .
H H9 0.1623 -0.5032 -0.0034 0.058 Uiso calc . 1 . .
C C10 0.1196(3) -0.3756(3) -0.0973(3) 0.0533(8) Uani d . 1 . .
H H10 0.0436 -0.4397 -0.1705 0.064 Uiso calc . 1 . .
C C11 0.1589(3) -0.2464(3) -0.0915(2) 0.0479(7) Uani d . 1 . .
H H11 0.1126 -0.2216 -0.1620 0.057 Uiso calc . 1 . .
C C12 0.2653(3) -0.1508(2) 0.0157(2) 0.0368(5) Uani d . 1 . .
C C13 0.3741(4) -0.3664(3) 0.2176(3) 0.0534(7) Uani d . 1 . .
H H13A 0.3389 -0.3514 0.2812 0.080 Uiso calc . 1 . .
H H13B 0.4878 -0.3177 0.2496 0.080 Uiso calc . 1 . .
H H13C 0.3439 -0.4597 0.1913 0.080 Uiso calc . 1 . .
C C14 0.3075(4) -0.0112(3) 0.0163(3) 0.0551(8) Uani d . 1 . .
H H14A 0.2941 -0.0006 -0.0657 0.083 Uiso calc . 1 . .
H H14B 0.4164 0.0425 0.0730 0.083 Uiso calc . 1 . .
H H14C 0.2397 0.0163 0.0418 0.083 Uiso calc . 1 . .
C C15 0.2380(3) 0.2622(2) 0.4158(2) 0.0323(5) Uani d . 1 . .
C C16 0.2256(3) 0.3718(2) 0.3845(2) 0.0431(6) Uani d . 1 . .
H H16 0.2537 0.4006 0.3212 0.052 Uiso calc . 1 . .
C C17 0.1720(4) 0.4398(3) 0.4452(3) 0.0520(7) Uani d . 1 . .
H H17 0.1624 0.5145 0.4230 0.062 Uiso calc . 1 . .
C C18 0.1328(3) 0.3988(3) 0.5378(3) 0.0516(7) Uani d . 1 . .
H H18 0.0963 0.4454 0.5794 0.062 Uiso calc . 1 . .
C C19 0.1462(3) 0.2907(3) 0.5704(3) 0.0500(7) Uani d . 1 . .
H H19 0.1207 0.2638 0.6352 0.060 Uiso calc . 1 . .
C C20 0.1967(3) 0.2210(2) 0.5088(2) 0.0404(6) Uani d . 1 . .
H H20 0.2032 0.1450 0.5299 0.049 Uiso calc . 1 . .
C C21 0.3442(3) 0.2497(2) 0.2223(2) 0.0333(5) Uani d . 1 . .
C C22 0.4934(3) 0.3177(3) 0.2287(3) 0.0516(7) Uani d . 1 . .
H H22 0.5819 0.3328 0.2996 0.062 Uiso calc . 1 . .
C C23 0.5120(5) 0.3636(3) 0.1300(4) 0.0724(10) Uani d . 1 . .
H H23 0.6139 0.4099 0.1337 0.087 Uiso calc . 1 . .
C C24 0.3865(5) 0.3430(3) 0.0286(3) 0.0689(10) Uani d . 1 . .
H H24 0.4013 0.3731 -0.0386 0.083 Uiso calc . 1 . .
C C25 0.2390(4) 0.2793(3) 0.0223(3) 0.0601(9) Uani d . 1 . .
H H25 0.1518 0.2681 -0.0480 0.072 Uiso calc . 1 . .
C C26 0.2166(3) 0.2311(2) 0.1187(2) 0.0434(6) Uani d . 1 . .
H H26 0.1140 0.1854 0.1138 0.052 Uiso calc . 1 . .

loop_
_atom_site_aniso_label
_atom_site_aniso_U_11
_atom_site_aniso_U_22
_atom_site_aniso_U_33
_atom_site_aniso_U_12
_atom_site_aniso_U_13
_atom_site_aniso_U_23
Pd1 0.02733(11) 0.02842(11) 0.03118(11) 0.01414(8) 0.01488(8) 0.00781(7)
Cl1 0.0495(4) 0.0299(3) 0.0511(4) 0.0157(3) 0.0298(3) 0.0088(3)
Cl2 0.0309(3) 0.0489(4) 0.0659(4) 0.0194(3) 0.0210(3) 0.0036(3)
P1 0.0308(3) 0.0292(3) 0.0320(3) 0.0158(2) 0.0159(3) 0.0089(2)
N1 0.0282(9) 0.0318(9) 0.0266(9) 0.0161(8) 0.0132(8) 0.0108(7)
C1 0.0343(12) 0.0377(12) 0.0290(12) 0.0175(10) 0.0116(10) 0.0062(9)
C2 0.0317(12) 0.0356(12) 0.0274(11) 0.0177(10) 0.0129(10) 0.0107(9)
C3 0.0316(13) 0.0453(14) 0.0369(14) 0.0185(11) 0.0089(11) 0.0083(11)
C4 0.0297(13) 0.0578(16) 0.0505(16) 0.0243(12) 0.0160(12) 0.0127(13)
C5 0.0384(13) 0.0480(14) 0.0442(15) 0.0277(12) 0.0215(12) 0.0141(11)
C6 0.0352(12) 0.0334(12) 0.0299(12) 0.0208(10) 0.0164(10) 0.0127(9)
C7 0.0338(12) 0.0359(12) 0.0333(12) 0.0201(10) 0.0190(10) 0.0102(9)
C8 0.0467(15) 0.0393(13) 0.0429(14) 0.0246(12) 0.0279(12) 0.0133(11)
C9 0.0539(17) 0.0340(13) 0.0587(18) 0.0175(12) 0.0294(15) 0.0031(12)
C10 0.0455(16) 0.0523(17) 0.0482(17) 0.0186(14) 0.0113(14) -0.0044(13)
C11 0.0477(16) 0.0582(17) 0.0370(14) 0.0295(14) 0.0110(12) 0.0060(12)
C12 0.0408(13) 0.0453(14) 0.0349(13) 0.0265(11) 0.0187(11) 0.0103(10)
C13 0.080(2) 0.0410(14) 0.0565(18) 0.0357(15) 0.0343(16) 0.0195(13)
C14 0.087(2) 0.0520(16) 0.0400(16) 0.0449(16) 0.0226(15) 0.0184(12)
C15 0.0317(12) 0.0320(12) 0.0367(13) 0.0155(10) 0.0167(10) 0.0063(9)
C16 0.0544(16) 0.0374(13) 0.0514(16) 0.0253(12) 0.0307(14) 0.0153(11)
C17 0.0635(19) 0.0392(14) 0.0659(19) 0.0306(14) 0.0318(16) 0.0116(13)
C18 0.0482(16) 0.0520(16) 0.0624(19) 0.0266(13) 0.0293(15) 0.0024(14)
C19 0.0531(17) 0.0602(17) 0.0511(17) 0.0279(14) 0.0344(14) 0.0135(13)
C20 0.0478(15) 0.0429(14) 0.0430(14) 0.0252(12) 0.0250(12) 0.0160(11)
C21 0.0420(13) 0.0310(12) 0.0350(13) 0.0200(10) 0.0200(11) 0.0106(9)
C22 0.0498(16) 0.0553(17) 0.0595(18) 0.0231(14) 0.0305(15) 0.0258(14)
C23 0.084(3) 0.070(2) 0.092(3) 0.0325(19) 0.064(2) 0.044(2)
C24 0.121(3) 0.0566(19) 0.058(2) 0.046(2) 0.057(2) 0.0331(16)
C25 0.101(3) 0.0445(16) 0.0341(15) 0.0411(17) 0.0170(16) 0.0113(12)
C26 0.0503(15) 0.0391(13) 0.0399(14) 0.0228(12) 0.0142(12) 0.0082(11)

loop_
_atom_type_symbol
_atom_type_description
_atom_type_scat_dispersion_real
_atom_type_scat_dispersion_imag
_atom_type_scat_source
C C 0.0033 0.0016 'International Tables Vol C Tables 4.2.6.8 and 6.1.1.4'
H H 0.0000 0.0000 'International Tables Vol C Tables 4.2.6.8 and 6.1.1.4'
N N 0.0061 0.0033 'International Tables Vol C Tables 4.2.6.8 and 6.1.1.4'
P P 0.1023 0.0942 'International Tables Vol C Tables 4.2.6.8 and 6.1.1.4'
Cl Cl 0.1484 0.1585 'International Tables Vol C Tables 4.2.6.8 and 6.1.1.4'
Pd Pd -0.9988 1.0072 'International Tables Vol C Tables 4.2.6.8 and 6.1.1.4'

loop_
_geom_angle_atom_site_label_1
_geom_angle_atom_site_label_2
_geom_angle_atom_site_label_3
_geom_angle
_geom_angle_publ_flag
N1 Pd1 P1 81.74(5) y
N1 Pd1 Cl2 171.99(5) y
P1 Pd1 Cl2 90.52(3) y
N1 Pd1 Cl1 96.05(5) y
P1 Pd1 Cl1 167.92(2) y
Cl2 Pd1 Cl1 91.95(3) y
C21 P1 C15 107.09(11) ?
C21 P1 C1 109.32(11) ?
C15 P1 C1 107.36(11) ?
C21 P1 Pd1 114.41(8) ?
C15 P1 Pd1 122.56(8) ?
C1 P1 Pd1 94.68(8) ?
C6 N1 C2 119.13(19) ?
C6 N1 Pd1 126.31(15) ?
C2 N1 Pd1 114.56(14) ?
C2 C1 P1 107.59(15) ?
C2 C1 H1A 110.2 ?
P1 C1 H1A 110.2 ?
C2 C1 H1B 110.2 ?
P1 C1 H1B 110.2 ?
H1A C1 H1B 108.5 ?
N1 C2 C3 121.8(2) ?
N1 C2 C1 116.7(2) ?
C3 C2 C1 121.4(2) ?
C4 C3 C2 119.3(2) ?
C4 C3 H3 120.3 ?
C2 C3 H3 120.3 ?
C3 C4 C5 119.2(2) ?
C3 C4 H4 120.4 ?
C5 C4 H4 120.4 ?
C4 C5 C6 120.7(2) ?
C4 C5 H5 119.7 ?
C6 C5 H5 119.7 ?
N1 C6 C5 119.7(2) ?
N1 C6 C7 121.3(2) ?
C5 C6 C7 118.7(2) ?
C8 C7 C12 120.8(2) ?
C8 C7 C6 120.7(2) ?
C12 C7 C6 118.2(2) ?
C9 C8 C7 118.2(2) ?
C9 C8 C13 119.2(2) ?
C7 C8 C13 122.6(2) ?
C10 C9 C8 121.0(2) ?
C10 C9 H9 119.5 ?
C8 C9 H9 119.5 ?
C11 C10 C9 120.3(2) ?
C11 C10 H10 119.8 ?
C9 C10 H10 119.8 ?
C10 C11 C12 121.2(3) ?
C10 C11 H11 119.4 ?
C12 C11 H11 119.4 ?
C11 C12 C7 118.4(2) ?
C11 C12 C14 119.0(2) ?
C7 C12 C14 122.5(2) ?
C8 C13 H13A 109.5 ?
C8 C13 H13B 109.5 ?
H13A C13 H13B 109.5 ?
C8 C13 H13C 109.5 ?
H13A C13 H13C 109.5 ?
H13B C13 H13C 109.5 ?
C12 C14 H14A 109.5 ?
C12 C14 H14B 109.5 ?
H14A C14 H14B 109.5 ?
C12 C14 H14C 109.5 ?
H14A C14 H14C 109.5 ?
H14B C14 H14C 109.5 ?
C16 C15 C20 119.4(2) ?
C16 C15 P1 121.09(18) ?
C20 C15 P1 119.53(19) ?
C15 C16 C17 120.2(2) ?
C15 C16 H16 119.9 ?
C17 C16 H16 119.9 ?
C18 C17 C16 119.8(3) ?
C18 C17 H17 120.1 ?
C16 C17 H17 120.1 ?
C19 C18 C17 120.4(2) ?
C19 C18 H18 119.8 ?
C17 C18 H18 119.8 ?
C18 C19 C20 120.1(3) ?
C18 C19 H19 120.0 ?
C20 C19 H19 120.0 ?
C19 C20 C15 120.1(2) ?
C19 C20 H20 120.0 ?
C15 C20 H20 120.0 ?
C22 C21 C26 119.4(2) ?
C22 C21 P1 122.7(2) ?
C26 C21 P1 117.74(18) ?
C21 C22 C23 119.2(3) ?
C21 C22 H22 120.4 ?
C23 C22 H22 120.4 ?
C24 C23 C22 120.8(3) ?
C24 C23 H23 119.6 ?
C22 C23 H23 119.6 ?
C23 C24 C25 120.7(3) ?
C23 C24 H24 119.7 ?
C25 C24 H24 119.7 ?
C24 C25 C26 119.8(3) ?
C24 C25 H25 120.1 ?
C26 C25 H25 120.1 ?
C25 C26 C21 120.0(3) ?
C25 C26 H26 120.0 ?
C21 C26 H26 120.0 ?

loop_
_geom_bond_atom_site_label_1
_geom_bond_atom_site_label_2
_geom_bond_site_symmetry_2
_geom_bond_distance
_geom_bond_publ_flag
Pd1 Cl1 . 2.3747(12) y
Pd1 Cl2 . 2.2749(13) y
Pd1 P1 . 2.2093(11) y
Pd1 N1 . 2.098(2) y
P1 C21 . 1.798(2) ?
P1 C15 . 1.814(2) ?
P1 C1 . 1.826(3) y
N1 C6 . 1.357(3) ?
N1 C2 . 1.369(3) y
C1 C2 . 1.506(3) y
C1 H1A . 0.9900 ?
C1 H1B . 0.9900 ?
C2 C3 . 1.378(3) ?
C3 C4 . 1.368(4) ?
C3 H3 . 0.9500 ?
C4 C5 . 1.380(3) ?
C4 H4 . 0.9500 ?
C5 C6 . 1.393(3) ?
C5 H5 . 0.9500 ?
C6 C7 . 1.496(3) ?
C7 C8 . 1.400(3) ?
C7 C12 . 1.405(3) ?
C8 C9 . 1.398(4) ?
C8 C13 . 1.499(4) ?
C9 C10 . 1.373(4) ?
C9 H9 . 0.9500 ?
C10 C11 . 1.368(4) ?
C10 H10 . 0.9500 ?
C11 C12 . 1.391(4) ?
C11 H11 . 0.9500 ?
C12 C14 . 1.490(4) ?
C13 H13A . 0.9800 ?
C13 H13B . 0.9800 ?
C13 H13C . 0.9800 ?
C14 H14A . 0.9800 ?
C14 H14B . 0.9800 ?
C14 H14C . 0.9800 ?
C15 C16 . 1.383(3) ?
C15 C20 . 1.392(3) ?
C16 C17 . 1.390(4) ?
C16 H16 . 0.9500 ?
C17 C18 . 1.377(4) ?
C17 H17 . 0.9500 ?
C18 C19 . 1.375(4) ?
C18 H18 . 0.9500 ?
C19 C20 . 1.384(4) ?
C19 H19 . 0.9500 ?
C20 H20 . 0.9500 ?
C21 C22 . 1.387(4) ?
C21 C26 . 1.389(4) ?
C22 C23 . 1.392(4) ?
C22 H22 . 0.9500 ?
C23 C24 . 1.355(5) ?
C23 H23 . 0.9500 ?
C24 C25 . 1.366(5) ?
C24 H24 . 0.9500 ?
C25 C26 . 1.388(4) ?
C25 H25 . 0.9500 ?
C26 H26 . 0.9500 ?
